data_7134622
loop_
_publ_author_name
'Chen, Jin-Fa'
'Wang, Yuxuan'
'Shi, Bingbing'
'Yao, Hong'
'Wei, Tai-Bao'
'Lin, Qi'

_publ_section_title
;
 A V-shaped small molecule-based crystalline nonporous supramolecular
 organic framework for capturing benzene-based contaminants
;
_journal_issue 54
_journal_name_full 'Chemical Communications'
_journal_page_first 9912
_journal_page_last 9915
_journal_paper_doi 10.1039/D5CC01950H
_journal_volume 61
_journal_year 2025
_chemical_absolute_configuration unk
_chemical_formula_moiety 'C48 H30 N4, C8 H10'
_chemical_formula_sum 'C56 H40 N4'
_chemical_formula_weight 768.92
_space_group_crystal_system orthorhombic
_space_group_IT_number 36
_space_group_name_Hall 'C 2c -2'
_space_group_name_H-M_alt 'C m c 21'
_atom_sites_solution_hydrogens geom
_atom_sites_solution_primary dual
_atom_sites_solution_secondary difmap
_audit_creation_date 2025-04-29
_audit_creation_method
;
Olex2 1.5
(compiled 2022.04.07 svn.rca3783a0 for OlexSys, GUI svn.r6498)
;
_audit_update_record
;
2025-04-29 deposited with the CCDC.	2025-05-28 downloaded from the CCDC.
;
_cell_angle_alpha 90
_cell_angle_beta 90
_cell_angle_gamma 90
_cell_formula_units_Z 4
_cell_length_a 29.6967(6)
_cell_length_b 15.1954(3)
_cell_length_c 8.9495(2)
_cell_measurement_reflns_used 4816
_cell_measurement_temperature 150.00(10)
_cell_measurement_theta_max 76.1860
_cell_measurement_theta_min 2.9570
_cell_volume 4038.49(15)
_computing_cell_refinement 'CrysAlisPro 1.171.42.93a (Rigaku OD, 2023)'
_computing_data_collection 'CrysAlisPro 1.171.42.93a (Rigaku OD, 2023)'
_computing_data_reduction 'CrysAlisPro 1.171.42.93a (Rigaku OD, 2023)'
_computing_molecular_graphics 'Olex2 1.5 (Dolomanov et al., 2009)'
_computing_publication_material 'Olex2 1.5 (Dolomanov et al., 2009)'
_computing_structure_refinement 'SHELXL 2019/3 (Sheldrick, 2015)'
_computing_structure_solution 'SHELXT 2018/2 (Sheldrick, 2018)'
_diffrn_ambient_environment N~2~
_diffrn_ambient_temperature 150.00(10)
_diffrn_detector 'Hybrid Pixel Array Detector'
_diffrn_detector_area_resol_mean 10.0000
_diffrn_detector_type HyPix
_diffrn_measured_fraction_theta_full 0.996
_diffrn_measured_fraction_theta_max 0.946
_diffrn_measurement_details
;
List of Runs (angles in degrees, time in seconds):

  # Type    Start    End  Width  t~exp~   \w     \q     \k     \f   Frames
#--------------------------------------------------------------------------
  1  \w    -26.00  44.00   0.50    0.05    --   46.68 -37.00  90.00  140
  2  \w     82.00 111.00   0.50    0.05    --  104.75-125.00-120.00   58
  3  \w     12.00  62.00   0.50    0.05    --   46.68 -57.00-150.00  100
  4  \w     45.00  72.00   0.50    0.05    --  104.75 -61.00 -90.00   54
  5  \w     93.00 121.00   0.50    0.05    --  104.75  30.00-180.00   56
  6  \w     86.00 112.00   0.50    0.05    --   46.68 136.00 104.00   52
  7  \w     85.00 151.00   0.50    0.05    --  104.75 144.00   9.00  132
  8  \w    -25.00   0.00   0.50    0.05    --  -46.68  19.00 150.00   50
  9  \w   -114.00 -70.00   0.50    0.05    -- -102.00 133.00 -73.00   88
 10  \w    -65.00 -31.00   0.50    0.05    -- -102.00 133.00 -73.00   68
 11  \w    -69.00 -31.00   0.50    0.05    -- -102.00  61.00-120.00   76
 12  \w   -157.00 -77.00   0.50    0.05    -- -102.00  -5.00 -96.00  160
;
_diffrn_measurement_device 'four-circle diffractometer'
_diffrn_measurement_device_type 'XtaLAB Synergy R, DW system, HyPix'
_diffrn_measurement_method '\w scans'
_diffrn_orient_matrix_type 'CrysAlisPro convention (1999,Acta A55,543-557)'
_diffrn_orient_matrix_UB_11 -0.0160257000
_diffrn_orient_matrix_UB_12 0.0961912000
_diffrn_orient_matrix_UB_13 -0.0111953000
_diffrn_orient_matrix_UB_21 -0.0493316000
_diffrn_orient_matrix_UB_22 -0.0313577000
_diffrn_orient_matrix_UB_23 0.0018988000
_diffrn_orient_matrix_UB_31 -0.0004255000
_diffrn_orient_matrix_UB_32 0.0065903000
_diffrn_orient_matrix_UB_33 0.1717736000
_diffrn_radiation_monochromator mirror
_diffrn_radiation_probe x-ray
_diffrn_radiation_type 'Cu K\a'
_diffrn_radiation_wavelength 1.54184
_diffrn_reflns_av_R_equivalents 0.0315
_diffrn_reflns_av_unetI/netI 0.0340
_diffrn_reflns_Laue_measured_fraction_full 0.996
_diffrn_reflns_Laue_measured_fraction_max 0.946
_diffrn_reflns_limit_h_max 37
_diffrn_reflns_limit_h_min -35
_diffrn_reflns_limit_k_max 18
_diffrn_reflns_limit_k_min -18
_diffrn_reflns_limit_l_max 10
_diffrn_reflns_limit_l_min -7
_diffrn_reflns_number 7121
_diffrn_reflns_point_group_measured_fraction_full 0.735
_diffrn_reflns_point_group_measured_fraction_max 0.687
_diffrn_reflns_theta_full 67.684
_diffrn_reflns_theta_max 76.328
_diffrn_reflns_theta_min 3.267
_diffrn_source 'Rotating-anode X-ray tube'
_diffrn_source_target Mo
_diffrn_source_type 'Rigaku (Cu) X-ray Source'
_exptl_absorpt_coefficient_mu 0.570
_exptl_absorpt_correction_T_max 1.00000
_exptl_absorpt_correction_T_min 0.94856
_exptl_absorpt_correction_type multi-scan
_exptl_absorpt_process_details
;
CrysAlisPro 1.171.42.93a (Rigaku Oxford Diffraction, 2023)
Empirical absorption correction using spherical harmonics,
implemented in SCALE3 ABSPACK scaling algorithm.
;
_exptl_crystal_colour 'clear light yellow'
_exptl_crystal_colour_lustre clear
_exptl_crystal_colour_modifier light
_exptl_crystal_colour_primary yellow
_exptl_crystal_density_diffrn 1.265
_exptl_crystal_density_method 'not measured'
_exptl_crystal_description needle
_exptl_crystal_F_000 1616
_exptl_crystal_size_max 0.18
_exptl_crystal_size_mid 0.08
_exptl_crystal_size_min 0.05
_refine_diff_density_max 0.130
_refine_diff_density_min -0.122
_refine_diff_density_rms 0.030
_refine_ls_abs_structure_details
;
 Flack x determined using 661 quotients [(I+)-(I-)]/[(I+)+(I-)]
 (Parsons, Flack and Wagner, Acta Cryst. B69 (2013) 249-259).
;
_refine_ls_abs_structure_Flack 0.6(6)
_refine_ls_extinction_coef 0.00079(10)
_refine_ls_extinction_expression Fc^*^=kFc[1+0.001xFc^2^\l^3^/sin(2\q)]^-1/4^
_refine_ls_extinction_method 'SHELXL-2019/2 (Sheldrick 2019)'
_refine_ls_goodness_of_fit_ref 1.064
_refine_ls_hydrogen_treatment constr
_refine_ls_matrix_type full
_refine_ls_number_parameters 310
_refine_ls_number_reflns 2963
_refine_ls_number_restraints 55
_refine_ls_restrained_S_all 1.070
_refine_ls_R_factor_all 0.0383
_refine_ls_R_factor_gt 0.0342
_refine_ls_shift/su_max 0.001
_refine_ls_shift/su_mean 0.000
_refine_ls_structure_factor_coef Fsqd
_refine_ls_weighting_details 'w=1/[\s^2^(Fo^2^)+(0.0417P)^2^+0.7300P] where P=(Fo^2^+2Fc^2^)/3'
_refine_ls_weighting_scheme calc
_refine_ls_wR_factor_gt 0.0854
_refine_ls_wR_factor_ref 0.0885
_reflns_Friedel_coverage 0.360
_reflns_Friedel_fraction_full 0.434
_reflns_Friedel_fraction_max 0.390
_reflns_number_gt 2707
_reflns_number_total 2963
_reflns_threshold_expression 'I > 2\s(I)'
_cod_data_source_file d5cc01950h2.cif
_cod_data_source_block yxw-k2-p_0831_auto
_cod_depositor_comments 'Adding full bibliography for 7134621--7134626.cif.'
_cod_database_code 7134622
_shelx_shelxl_version_number 2019/3
_shelx_space_group_comment
;
The symmetry employed for this shelxl refinement is uniquely defined
by the following loop, which should always be used as a source of
symmetry information in preference to the above space-group names.
They are only intended as comments.
;
_olex2_refinement_description
;
1. Fixed Uiso
 At 1.2 times of:
  All C(H) groups
 At 1.5 times of:
  All C(H,H,H) groups
2. Restrained distances
 C31-C13 = C31-C30 = C30-C27 = C3-C27 = C3-C25 = C25-C13
 1.395 with sigma of 0.01
3. Uiso/Uaniso restraints and constraints
C13 \\sim C3 \\sim C25 \\sim C27 \\sim C29 \\sim C30 \\sim C7 \\sim C31: within
2A with sigma of 0.01 and sigma for terminal atoms of 0.02 within 2A
4. Others
 Fixed Sof: C3(0.5) H3(0.5) C7(0.5) H7A(0.5) H7B(0.5) H7C(0.5) C13(0.5)
 C25(0.5) H25(0.5) C27(0.5) C29(0.5) H29A(0.5) H29B(0.5) H29C(0.5) C30(0.5)
 H30(0.5) C31(0.5) H31(0.5)
5.a Aromatic/amide H refined with riding coordinates:
 C2(H2), C5(H5), C6(H6), C9(H9), C10(H10), C11(H11), C14(H14), C15(H15),
 C16(H16), C17(H17), C19(H19), C21(H21), C23(H23), C26(H26), C28(H28), C3(H3),
 C25(H25), C30(H30), C31(H31)
5.b Idealised Me refined as rotating group:
 C7(H7A,H7B,H7C), C29(H29A,H29B,H29C)
;
_olex2_submission_special_instructions 'No special instructions were received'
_oxdiff_exptl_absorpt_empirical_details
;
Empirical correction (ABSPACK) includes:
- Absorption correction using spherical harmonics
- Frame scaling
;
_oxdiff_exptl_absorpt_empirical_full_max 1.405
_oxdiff_exptl_absorpt_empirical_full_min 0.739

loop_
_space_group_symop_operation_xyz
'x, y, z'
'-x, -y, z+1/2'
'x, -y, z+1/2'
'-x, y, z'
'x+1/2, y+1/2, z'
'-x+1/2, -y+1/2, z+1/2'
'x+1/2, -y+1/2, z+1/2'
'-x+1/2, y+1/2, z'

loop_
_atom_site_label
_atom_site_type_symbol
_atom_site_fract_x
_atom_site_fract_y
_atom_site_fract_z
_atom_site_U_iso_or_equiv
_atom_site_adp_type
_atom_site_occupancy
_atom_site_site_symmetry_order
_atom_site_calc_flag
_atom_site_refinement_flags_posn
_atom_site_refinement_flags_adp
_atom_site_refinement_flags_occupancy
_atom_site_disorder_assembly
_atom_site_disorder_group
N1 N 0.67102(6) 0.71324(12) 0.3169(2) 0.0324(4) Uani 1 1 d . . . . .
N2 N 0.54617(6) 0.62925(12) -0.2467(2) 0.0295(4) Uani 1 1 d . . . . .
C1 C 0.61243(7) 0.64587(15) -0.0979(2) 0.0299(5) Uani 1 1 d . . . . .
C2 C 0.60496(7) 0.69481(15) 0.1581(3) 0.0337(5) Uani 1 1 d . . . . .
H2 H 0.586308 0.712771 0.238731 0.040 Uiso 1 1 calc R U . . .
C4 C 0.70213(7) 0.66253(15) 0.3975(3) 0.0322(5) Uani 1 1 d . . . . .
C5 C 0.68029(8) 0.85318(18) 0.6398(3) 0.0472(6) Uani 1 1 d . . . . .
H5 H 0.695989 0.851593 0.732290 0.057 Uiso 1 1 calc R U . . .
C6 C 0.61614(7) 0.59517(16) -0.3680(3) 0.0334(5) Uani 1 1 d . . . . .
H6 H 0.647869 0.588488 -0.360886 0.040 Uiso 1 1 calc R U . . .
C8 C 0.54735(7) 0.58630(14) -0.5084(3) 0.0298(5) Uani 1 1 d . . . . .
C9 C 0.63320(8) 0.85924(17) 0.3650(3) 0.0446(6) Uani 1 1 d . . . . .
H9 H 0.617689 0.861941 0.272277 0.054 Uiso 1 1 calc R U . . .
C10 C 0.59453(7) 0.57826(15) -0.4997(2) 0.0325(5) Uani 1 1 d . . . . .
H10 H 0.611304 0.561093 -0.585275 0.039 Uiso 1 1 calc R U . . .
C11 C 0.76120(8) 0.58743(18) 0.5982(3) 0.0444(6) Uani 1 1 d . . . . .
H11 H 0.781989 0.561031 0.665269 0.053 Uiso 1 1 calc R U . . .
C12 C 0.52457(6) 0.60987(14) -0.3759(3) 0.0284(4) Uani 1 1 d . . . . .
C14 C 0.52277(7) 0.56962(15) -0.6431(3) 0.0322(5) Uani 1 1 d . . . . .
H14 H 0.538605 0.558453 -0.733403 0.039 Uiso 1 1 calc R U . . .
C15 C 0.67832(7) 0.66332(16) 0.0593(3) 0.0345(5) Uani 1 1 d . . . . .
H15 H 0.710061 0.660086 0.071397 0.041 Uiso 1 1 calc R U . . .
C16 C 0.58586(7) 0.67311(15) 0.0221(3) 0.0323(5) Uani 1 1 d . . . . .
H16 H 0.554129 0.676803 0.010204 0.039 Uiso 1 1 calc R U . . .
C17 C 0.74268(7) 0.66808(18) 0.6328(3) 0.0409(6) Uani 1 1 d . . . . .
H17 H 0.750345 0.697143 0.723240 0.049 Uiso 1 1 calc R U . . .
C18 C 0.59089(7) 0.62272(14) -0.2425(2) 0.0290(4) Uani 1 1 d . . . . .
C19 C 0.71999(7) 0.58045(16) 0.3639(3) 0.0361(5) Uani 1 1 d . . . . .
H19 H 0.712079 0.550412 0.274597 0.043 Uiso 1 1 calc R U . . .
C20 C 0.66121(7) 0.78848(16) 0.4003(3) 0.0360(5) Uani 1 1 d . . . . .
C21 C 0.62896(10) 0.92518(19) 0.4703(4) 0.0542(7) Uani 1 1 d . . . . .
H21 H 0.610069 0.974096 0.449254 0.065 Uiso 1 1 calc R U . . .
C22 C 0.65153(7) 0.69043(15) 0.1772(2) 0.0317(5) Uani 1 1 d . . . . .
C23 C 0.65162(9) 0.92193(19) 0.6065(4) 0.0555(7) Uani 1 1 d . . . . .
H23 H 0.647272 0.967661 0.677451 0.067 Uiso 1 1 calc R U . . .
C24 C 0.71221(7) 0.70657(16) 0.5317(3) 0.0346(5) Uani 1 1 d . . . . .
C26 C 0.65896(7) 0.64086(16) -0.0765(3) 0.0331(5) Uani 1 1 d . . . . .
H26 H 0.677656 0.621756 -0.156329 0.040 Uiso 1 1 calc R U . . .
C28 C 0.74984(8) 0.54399(17) 0.4659(3) 0.0426(6) Uani 1 1 d . . . . .
H28 H 0.762846 0.488178 0.445281 0.051 Uiso 1 1 calc R U . . .
C32 C 0.68575(7) 0.78605(16) 0.5350(3) 0.0386(5) Uani 1 1 d . . . . .
C3 C 0.5440(5) 0.8704(10) -0.0987(16) 0.086(3) Uani 0.5 1 d D U P A -1
H3 H 0.574169 0.872657 -0.063776 0.104 Uiso 0.5 1 calc R U P A -1
C7 C 0.4855(4) 0.8306(7) -0.4642(14) 0.134(5) Uani 0.5 1 d . U P A -1
H7A H 0.507205 0.786128 -0.497699 0.201 Uiso 0.5 1 calc R U P A -1
H7B H 0.489703 0.884698 -0.522039 0.201 Uiso 0.5 1 calc R U P A -1
H7C H 0.454840 0.808467 -0.479142 0.201 Uiso 0.5 1 calc R U P A -1
C13 C 0.4928(4) 0.8493(4) -0.3031(11) 0.088(3) Uani 0.5 1 d D U P A -1
C25 C 0.5364(5) 0.8504(10) -0.2478(18) 0.088(4) Uani 0.5 1 d D U P A -1
H25 H 0.561085 0.837472 -0.311915 0.105 Uiso 0.5 1 calc R U P A -1
C27 C 0.5094(3) 0.8872(5) 0.0018(13) 0.093(3) Uani 0.5 1 d D U P A -1
C29 C 0.5179(4) 0.9069(7) 0.1637(14) 0.148(5) Uani 0.5 1 d . U P A -1
H29A H 0.547166 0.936126 0.174261 0.222 Uiso 0.5 1 calc R U P A -1
H29B H 0.518060 0.851818 0.220706 0.222 Uiso 0.5 1 calc R U P A -1
H29C H 0.494133 0.945519 0.201707 0.222 Uiso 0.5 1 calc R U P A -1
C30 C 0.4659(4) 0.8845(10) -0.0526(16) 0.090(4) Uani 0.5 1 d D U P A -1
H30 H 0.441309 0.895704 0.012488 0.107 Uiso 0.5 1 calc R U P A -1
C31 C 0.4580(5) 0.8654(11) -0.2022(15) 0.084(3) Uani 0.5 1 d D U P A -1
H31 H 0.427759 0.863298 -0.236875 0.101 Uiso 0.5 1 calc R U P A -1

loop_
_atom_site_aniso_label
_atom_site_aniso_U_11
_atom_site_aniso_U_22
_atom_site_aniso_U_33
_atom_site_aniso_U_23
_atom_site_aniso_U_13
_atom_site_aniso_U_12
N1 0.0297(9) 0.0412(10) 0.0263(10) -0.0012(8) -0.0015(8) -0.0028(8)
N2 0.0278(8) 0.0359(9) 0.0248(9) 0.0002(8) -0.0003(8) -0.0018(8)
C1 0.0312(10) 0.0347(10) 0.0239(11) 0.0008(9) 0.0015(9) -0.0039(9)
C2 0.0304(10) 0.0442(12) 0.0264(12) -0.0025(10) 0.0046(9) -0.0006(9)
C4 0.0265(9) 0.0450(12) 0.0250(11) 0.0022(10) 0.0013(9) -0.0072(9)
C5 0.0433(12) 0.0583(15) 0.0402(14) -0.0139(13) 0.0048(11) -0.0154(12)
C6 0.0273(10) 0.0439(12) 0.0289(12) 0.0009(10) 0.0031(10) -0.0034(9)
C8 0.0320(10) 0.0321(10) 0.0253(11) -0.0005(9) 0.0017(9) -0.0018(9)
C9 0.0430(12) 0.0468(13) 0.0441(15) -0.0049(12) 0.0018(13) -0.0014(11)
C10 0.0326(11) 0.0391(11) 0.0257(12) -0.0022(10) 0.0049(10) -0.0038(9)
C11 0.0372(12) 0.0591(15) 0.0368(14) 0.0089(12) -0.0085(11) -0.0060(11)
C12 0.0293(10) 0.0320(10) 0.0237(11) 0.0012(9) -0.0011(9) -0.0010(8)
C14 0.0359(11) 0.0357(11) 0.0251(12) -0.0024(10) 0.0029(10) -0.0016(9)
C15 0.0269(10) 0.0459(12) 0.0308(12) -0.0015(10) 0.0007(9) -0.0022(9)
C16 0.0261(10) 0.0432(11) 0.0276(11) 0.0010(10) 0.0010(9) -0.0010(9)
C17 0.0347(11) 0.0613(15) 0.0268(11) 0.0032(12) -0.0028(10) -0.0176(11)
C18 0.0275(10) 0.0334(10) 0.0260(11) 0.0015(9) 0.0013(9) -0.0028(9)
C19 0.0345(10) 0.0444(12) 0.0295(12) 0.0003(10) -0.0003(10) -0.0045(9)
C20 0.0322(10) 0.0446(12) 0.0312(13) -0.0033(10) 0.0059(10) -0.0064(9)
C21 0.0536(16) 0.0495(16) 0.0594(19) -0.0100(14) 0.0084(14) 0.0021(12)
C22 0.0319(10) 0.0381(11) 0.0250(11) 0.0012(9) 0.0009(9) -0.0036(9)
C23 0.0513(14) 0.0582(17) 0.0569(19) -0.0220(15) 0.0123(14) -0.0089(13)
C24 0.0293(10) 0.0494(13) 0.0252(11) 0.0001(10) 0.0016(9) -0.0123(9)
C26 0.0296(10) 0.0450(12) 0.0248(11) -0.0043(10) 0.0046(9) -0.0020(9)
C28 0.0381(12) 0.0509(14) 0.0387(14) 0.0079(12) -0.0015(11) -0.0008(11)
C32 0.0342(11) 0.0505(13) 0.0312(12) -0.0065(11) 0.0046(10) -0.0122(10)
C3 0.057(5) 0.049(5) 0.153(10) 0.014(7) -0.010(7) 0.005(4)
C7 0.164(14) 0.088(6) 0.151(9) 0.037(6) -0.007(8) 0.032(6)
C13 0.070(8) 0.051(3) 0.142(6) 0.035(3) -0.007(6) 0.007(4)
C25 0.066(7) 0.048(5) 0.149(9) 0.020(6) 0.004(6) 0.005(5)
C27 0.078(9) 0.054(3) 0.147(7) 0.021(4) -0.018(5) 0.015(4)
C29 0.188(13) 0.083(6) 0.172(11) 0.004(7) -0.046(8) 0.055(6)
C30 0.068(8) 0.065(6) 0.135(8) 0.031(6) -0.007(6) 0.016(5)
C31 0.056(5) 0.065(6) 0.130(9) 0.032(7) -0.011(6) 0.013(4)

loop_
_atom_type_symbol
_atom_type_description
_atom_type_scat_dispersion_real
_atom_type_scat_dispersion_imag
_atom_type_scat_source
C C 0.0181 0.0091 'International Tables Vol C Tables 4.2.6.8 and 6.1.1.4'
H H 0.0000 0.0000 'International Tables Vol C Tables 4.2.6.8 and 6.1.1.4'
N N 0.0311 0.0180 'International Tables Vol C Tables 4.2.6.8 and 6.1.1.4'

loop_
_geom_angle_atom_site_label_1
_geom_angle_atom_site_label_2
_geom_angle_atom_site_label_3
_geom_angle
_geom_angle_site_symmetry_1
_geom_angle_site_symmetry_3
_geom_angle_publ_flag
C4 N1 C22 125.92(19) . . ?
C20 N1 C4 108.22(18) . . ?
C20 N1 C22 125.83(19) . . ?
C18 N2 C12 118.68(18) . . ?
C16 C1 C18 119.81(18) . . ?
C16 C1 C26 118.0(2) . . ?
C26 C1 C18 122.17(19) . . ?
C16 C2 H2 119.9 . . ?
C16 C2 C22 120.2(2) . . ?
C22 C2 H2 119.9 . . ?
N1 C4 C24 108.5(2) . . ?
C19 C4 N1 129.3(2) . . ?
C19 C4 C24 122.1(2) . . ?
C23 C5 H5 120.7 . . ?
C23 C5 C32 118.7(3) . . ?
C32 C5 H5 120.7 . . ?
C10 C6 H6 120.3 . . ?
C10 C6 C18 119.48(19) . . ?
C18 C6 H6 120.3 . . ?
C10 C8 C12 116.89(19) . . ?
C10 C8 C14 122.6(2) . . ?
C12 C8 C14 120.54(19) . . ?
C20 C9 H9 121.4 . . ?
C21 C9 H9 121.4 . . ?
C21 C9 C20 117.3(3) . . ?
C6 C10 C8 119.9(2) . . ?
C6 C10 H10 120.1 . . ?
C8 C10 H10 120.1 . . ?
C17 C11 H11 119.5 . . ?
C17 C11 C28 120.9(2) . . ?
C28 C11 H11 119.5 . . ?
N2 C12 C8 123.06(18) . . ?
N2 C12 C12 118.26(11) . 4_655 ?
C8 C12 C12 118.63(12) . 4_655 ?
C8 C14 H14 119.7 . . ?
C14 C14 C8 120.64(12) 4_655 . ?
C14 C14 H14 119.7 4_655 . ?
C22 C15 H15 119.9 . . ?
C22 C15 C26 120.20(19) . . ?
C26 C15 H15 119.9 . . ?
C1 C16 H16 119.5 . . ?
C2 C16 C1 121.08(19) . . ?
C2 C16 H16 119.5 . . ?
C11 C17 H17 120.6 . . ?
C11 C17 C24 118.8(2) . . ?
C24 C17 H17 120.6 . . ?
N2 C18 C1 115.86(19) . . ?
N2 C18 C6 121.88(19) . . ?
C6 C18 C1 122.26(18) . . ?
C4 C19 H19 121.3 . . ?
C28 C19 C4 117.4(2) . . ?
C28 C19 H19 121.3 . . ?
N1 C20 C32 109.1(2) . . ?
C9 C20 N1 129.3(2) . . ?
C9 C20 C32 121.5(2) . . ?
C9 C21 H21 119.1 . . ?
C9 C21 C23 121.8(3) . . ?
C23 C21 H21 119.1 . . ?
C2 C22 N1 120.0(2) . . ?
C15 C22 N1 120.63(18) . . ?
C15 C22 C2 119.3(2) . . ?
C5 C23 C21 120.9(3) . . ?
C5 C23 H23 119.5 . . ?
C21 C23 H23 119.5 . . ?
C4 C24 C32 107.5(2) . . ?
C17 C24 C4 119.2(2) . . ?
C17 C24 C32 133.3(2) . . ?
C1 C26 H26 119.4 . . ?
C15 C26 C1 121.1(2) . . ?
C15 C26 H26 119.4 . . ?
C11 C28 H28 119.2 . . ?
C19 C28 C11 121.5(2) . . ?
C19 C28 H28 119.2 . . ?
C5 C32 C20 119.7(2) . . ?
C5 C32 C24 133.6(2) . . ?
C20 C32 C24 106.6(2) . . ?
C25 C3 H3 118.5 . . ?
C25 C3 C27 123.0(15) . . ?
C27 C3 H3 118.5 . . ?
H7A C7 H7B 109.5 . . ?
H7A C7 H7C 109.5 . . ?
H7B C7 H7C 109.5 . . ?
C13 C7 H7A 109.5 . . ?
C13 C7 H7B 109.5 . . ?
C13 C7 H7C 109.5 . . ?
C25 C13 C7 119.0(12) . . ?
C25 C13 C31 117.4(9) . . ?
C31 C13 C7 123.7(10) . . ?
C3 C25 C13 119.8(16) . . ?
C3 C25 H25 120.1 . . ?
C13 C25 H25 120.1 . . ?
C3 C27 C29 122.5(9) . . ?
C30 C27 C3 117.2(10) . . ?
C30 C27 C29 120.3(11) . . ?
C27 C29 H29A 109.5 . . ?
C27 C29 H29B 109.5 . . ?
C27 C29 H29C 109.5 . . ?
H29A C29 H29B 109.5 . . ?
H29A C29 H29C 109.5 . . ?
H29B C29 H29C 109.5 . . ?
C27 C30 H30 119.8 . . ?
C27 C30 C31 120.3(15) . . ?
C31 C30 H30 119.8 . . ?
C13 C31 H31 118.8 . . ?
C30 C31 C13 122.3(13) . . ?
C30 C31 H31 118.8 . . ?

loop_
_geom_bond_atom_site_label_1
_geom_bond_atom_site_label_2
_geom_bond_distance
_geom_bond_site_symmetry_2
_geom_bond_publ_flag
N1 C4 1.402(3) . ?
N1 C20 1.396(3) . ?
N1 C22 1.421(3) . ?
N2 C12 1.355(3) . ?
N2 C18 1.332(3) . ?
C1 C16 1.396(3) . ?
C1 C18 1.485(3) . ?
C1 C26 1.397(3) . ?
C2 H2 0.9500 . ?
C2 C16 1.382(3) . ?
C2 C22 1.395(3) . ?
C4 C19 1.388(3) . ?
C4 C24 1.407(3) . ?
C5 H5 0.9500 . ?
C5 C23 1.380(4) . ?
C5 C32 1.395(4) . ?
C6 H6 0.9500 . ?
C6 C10 1.366(3) . ?
C6 C18 1.414(3) . ?
C8 C10 1.409(3) . ?
C8 C12 1.412(3) . ?
C8 C14 1.432(3) . ?
C9 H9 0.9500 . ?
C9 C20 1.396(3) . ?
C9 C21 1.381(4) . ?
C10 H10 0.9500 . ?
C11 H11 0.9500 . ?
C11 C17 1.378(4) . ?
C11 C28 1.397(4) . ?
C12 C12 1.459(4) 4_655 ?
C14 C14 1.352(4) 4_655 ?
C14 H14 0.9500 . ?
C15 H15 0.9500 . ?
C15 C22 1.385(3) . ?
C15 C26 1.387(3) . ?
C16 H16 0.9500 . ?
C17 H17 0.9500 . ?
C17 C24 1.407(3) . ?
C19 H19 0.9500 . ?
C19 C28 1.388(3) . ?
C20 C32 1.409(3) . ?
C21 H21 0.9500 . ?
C21 C23 1.393(4) . ?
C23 H23 0.9500 . ?
C24 C32 1.441(3) . ?
C26 H26 0.9500 . ?
C28 H28 0.9500 . ?
C3 H3 0.9500 . ?
C3 C25 1.387(10) . ?
C3 C27 1.389(10) . ?
C7 H7A 0.9800 . ?
C7 H7B 0.9800 . ?
C7 H7C 0.9800 . ?
C7 C13 1.485(13) . ?
C13 C25 1.388(10) . ?
C13 C31 1.395(10) . ?
C25 H25 0.9500 . ?
C27 C29 1.500(14) . ?
C27 C30 1.381(10) . ?
C29 H29A 0.9800 . ?
C29 H29B 0.9800 . ?
C29 H29C 0.9800 . ?
C30 H30 0.9500 . ?
C30 C31 1.389(10) . ?
C31 H31 0.9500 . ?

loop_
_geom_torsion_atom_site_label_1
_geom_torsion_atom_site_label_2
_geom_torsion_atom_site_label_3
_geom_torsion_atom_site_label_4
_geom_torsion
_geom_torsion_site_symmetry_1
_geom_torsion_site_symmetry_2
_geom_torsion_site_symmetry_3
_geom_torsion_site_symmetry_4
_geom_torsion_publ_flag
N1 C4 C19 C28 -178.7(2) . . . . ?
N1 C4 C24 C17 179.57(18) . . . . ?
N1 C4 C24 C32 1.2(2) . . . . ?
N1 C20 C32 C5 -177.8(2) . . . . ?
N1 C20 C32 C24 1.1(2) . . . . ?
C4 N1 C20 C9 178.1(2) . . . . ?
C4 N1 C20 C32 -0.4(2) . . . . ?
C4 N1 C22 C2 129.8(2) . . . . ?
C4 N1 C22 C15 -49.9(3) . . . . ?
C4 C19 C28 C11 0.7(3) . . . . ?
C4 C24 C32 C5 177.3(3) . . . . ?
C4 C24 C32 C20 -1.4(2) . . . . ?
C9 C20 C32 C5 3.6(3) . . . . ?
C9 C20 C32 C24 -177.5(2) . . . . ?
C9 C21 C23 C5 1.7(4) . . . . ?
C10 C6 C18 N2 2.9(3) . . . . ?
C10 C6 C18 C1 -177.3(2) . . . . ?
C10 C8 C12 N2 3.7(3) . . . . ?
C10 C8 C12 C12 -173.62(14) . . . 4_655 ?
C10 C8 C14 C14 173.44(15) . . . 4_655 ?
C11 C17 C24 C4 -1.1(3) . . . . ?
C11 C17 C24 C32 176.9(2) . . . . ?
C12 N2 C18 C1 179.36(18) . . . . ?
C12 N2 C18 C6 -0.8(3) . . . . ?
C12 C8 C10 C6 -1.6(3) . . . . ?
C12 C8 C14 C14 -5.0(2) . . . 4_655 ?
C14 C8 C10 C6 179.9(2) . . . . ?
C14 C8 C12 N2 -177.71(19) . . . . ?
C14 C8 C12 C12 4.9(2) . . . 4_655 ?
C16 C1 C18 N2 -0.5(3) . . . . ?
C16 C1 C18 C6 179.7(2) . . . . ?
C16 C1 C26 C15 -0.8(3) . . . . ?
C16 C2 C22 N1 179.7(2) . . . . ?
C16 C2 C22 C15 -0.6(3) . . . . ?
C17 C11 C28 C19 0.7(4) . . . . ?
C17 C24 C32 C5 -0.8(4) . . . . ?
C17 C24 C32 C20 -179.5(2) . . . . ?
C18 N2 C12 C8 -2.5(3) . . . . ?
C18 N2 C12 C12 174.83(13) . . . 4_655 ?
C18 C1 C16 C2 179.8(2) . . . . ?
C18 C1 C26 C15 179.6(2) . . . . ?
C18 C6 C10 C8 -1.5(3) . . . . ?
C19 C4 C24 C17 2.5(3) . . . . ?
C19 C4 C24 C32 -175.9(2) . . . . ?
C20 N1 C4 C19 176.3(2) . . . . ?
C20 N1 C4 C24 -0.5(2) . . . . ?
C20 N1 C22 C2 -47.6(3) . . . . ?
C20 N1 C22 C15 132.7(2) . . . . ?
C20 C9 C21 C23 0.1(4) . . . . ?
C21 C9 C20 N1 179.0(2) . . . . ?
C21 C9 C20 C32 -2.7(3) . . . . ?
C22 N1 C4 C19 -1.6(4) . . . . ?
C22 N1 C4 C24 -178.31(19) . . . . ?
C22 N1 C20 C9 -4.1(4) . . . . ?
C22 N1 C20 C32 177.44(19) . . . . ?
C22 C2 C16 C1 0.5(3) . . . . ?
C22 C15 C26 C1 0.7(4) . . . . ?
C23 C5 C32 C20 -1.7(4) . . . . ?
C23 C5 C32 C24 179.8(2) . . . . ?
C24 C4 C19 C28 -2.3(3) . . . . ?
C26 C1 C16 C2 0.2(3) . . . . ?
C26 C1 C18 N2 179.1(2) . . . . ?
C26 C1 C18 C6 -0.8(3) . . . . ?
C26 C15 C22 N1 179.8(2) . . . . ?
C26 C15 C22 C2 0.1(3) . . . . ?
C28 C11 C17 C24 -0.5(3) . . . . ?
C32 C5 C23 C21 -0.9(4) . . . . ?
C3 C27 C30 C31 0.1(17) . . . . ?
C7 C13 C25 C3 178.1(11) . . . . ?
C7 C13 C31 C30 -178.7(12) . . . . ?
C25 C3 C27 C29 178.7(12) . . . . ?
C25 C3 C27 C30 -0.8(16) . . . . ?
C25 C13 C31 C30 1.8(15) . . . . ?
C27 C3 C25 C13 2(2) . . . . ?
C27 C30 C31 C13 -1(2) . . . . ?
C29 C27 C30 C31 -179.4(11) . . . . ?
C31 C13 C25 C3 -2.4(14) . . . . ?
